data_1542754
loop_
_publ_author_name
'Moreno-Fuquen, Rodolfo'
'Garcia, Andres C.'
'Abonia, Rodrigo'
'Jaramillo-G\'omez, Luz M.'
'Kennedy, Alan R.'

_publ_section_title
;
 (<i>Z</i>)-<i>N</i>-(2-Iodophenyl)-4-nitrobenzimidoyl cyanide
;
_journal_coeditor_code TK4003
_journal_issue 2
_journal_name_full IUCrData
_journal_page_first x160315
_journal_paper_doi 10.1107/S2414314616003151
_journal_volume 1
_journal_year 2016
_chemical_formula_iupac 'C14 H8 I N3 O2'
_chemical_formula_moiety 'C14 H8 I N3 O2'
_chemical_formula_sum 'C14 H8 I N3 O2'
_chemical_formula_weight 377.13
_chemical_melting_point 433.0(10)
_chemical_name_common '(Z)-N-(2-Iodophenyl)-4-nitrobenzimidoyl cyanide'
_chemical_name_systematic
;
(<i>Z</i>)-<i>N</i>-(2-Iodophenyl)-4-nitrobenzimidoyl cyanide
;
_space_group_IT_number 14
_space_group_name_Hall '-P 2ybc'
_space_group_name_H-M_alt 'P 1 21/c 1'
_symmetry_cell_setting monoclinic
_symmetry_space_group_name_Hall '-P 2ybc'
_symmetry_space_group_name_H-M 'P 1 21/c 1'
_atom_sites_solution_hydrogens geom
_atom_sites_solution_primary direct
_atom_sites_solution_secondary difmap
_audit_creation_method SHELXL-2014/7
_cell_angle_alpha 90
_cell_angle_beta 109.893(6)
_cell_angle_gamma 90
_cell_formula_units_Z 4
_cell_length_a 11.9620(7)
_cell_length_b 9.0103(5)
_cell_length_c 13.2047(8)
_cell_measurement_reflns_used 3743
_cell_measurement_temperature 123
_cell_measurement_theta_max 28.262
_cell_measurement_theta_min 4.804
_cell_volume 1338.29(14)
_computing_cell_refinement
;
CrysAlis PRO (Oxford Diffraction, 2010)
;
_computing_data_collection
;
CrysAlis PRO (Oxford Diffraction, 2010)
;
_computing_data_reduction
;
CrysAlis PRO (Oxford Diffraction, 2010)
;
_computing_molecular_graphics
;
ORTEP-3 for Windows (Farrugia, 2012) and Mercury (Macrae <i>et al.</i>,
2006)
;
_computing_publication_material
;
SHELXL2014 (Sheldrick, 2015)
;
_computing_structure_refinement
;
SHELXL2014 (Sheldrick, 2015)
;
_computing_structure_solution
;
SIR92 (Altomare <i>et al.</i>,  1994)
;
_diffrn_ambient_temperature 123
_diffrn_measured_fraction_theta_full 0.995
_diffrn_measured_fraction_theta_max 0.982
_diffrn_measurement_device_type 'Oxford Diffraction Xcalibur E'
_diffrn_measurement_method 'omega scans'
_diffrn_radiation_monochromator graphite
_diffrn_radiation_source 'fine-focus sealed tube'
_diffrn_radiation_type MoK\a
_diffrn_radiation_wavelength 0.71073
_diffrn_reflns_av_R_equivalents 0.0489
_diffrn_reflns_av_sigmaI/netI 0.0486
_diffrn_reflns_limit_h_max 15
_diffrn_reflns_limit_h_min -14
_diffrn_reflns_limit_k_max 8
_diffrn_reflns_limit_k_min -11
_diffrn_reflns_limit_l_max 16
_diffrn_reflns_limit_l_min -17
_diffrn_reflns_number 6073
_diffrn_reflns_theta_full 27.00
_diffrn_reflns_theta_max 27.493
_diffrn_reflns_theta_min 4.813
_diffrn_standards_decay_% 0
_diffrn_standards_interval_time 120
_diffrn_standards_number 0
_exptl_absorpt_coefficient_mu 2.397
_exptl_absorpt_correction_T_max 1.0000
_exptl_absorpt_correction_T_min 0.84995
_exptl_absorpt_correction_type multi-scan
_exptl_absorpt_process_details
;
(CrysAlis PRO; Oxford Diffraction, 2010)
;
_exptl_crystal_colour orange
_exptl_crystal_density_diffrn 1.872
_exptl_crystal_density_method 'not measured'
_exptl_crystal_description 'fragment from a large block'
_exptl_crystal_F_000 728
_exptl_crystal_size_max 0.25
_exptl_crystal_size_mid 0.25
_exptl_crystal_size_min 0.18
_refine_diff_density_max 1.422
_refine_diff_density_min -0.837
_refine_ls_extinction_method none
_refine_ls_goodness_of_fit_ref 1.071
_refine_ls_hydrogen_treatment constr
_refine_ls_matrix_type full
_refine_ls_number_parameters 181
_refine_ls_number_reflns 3014
_refine_ls_number_restraints 0
_refine_ls_restrained_S_all 1.071
_refine_ls_R_factor_all 0.0392
_refine_ls_R_factor_gt 0.0319
_refine_ls_shift/su_max 0.000
_refine_ls_shift/su_mean 0.000
_refine_ls_structure_factor_coef Fsqd
_refine_ls_weighting_details 'calc w=1/[\s^2^(Fo^2^)+(0.0437P)^2^] where P=(Fo^2^+2Fc^2^)/3'
_refine_ls_weighting_scheme calc
_refine_ls_wR_factor_gt 0.0801
_refine_ls_wR_factor_ref 0.0866
_reflns_number_gt 2602
_reflns_number_total 3014
_reflns_threshold_expression I>2\s(I)
_cod_data_source_file tk4003sup1.cif
_cod_data_source_block I
_cod_original_cell_volume 1338.29(13)
_cod_database_code 1542754
_shelxl_version_number 2.014

loop_
_space_group_symop_operation_xyz
'x, y, z'
'-x, y+1/2, -z+1/2'
'-x, -y, -z'
'x, -y-1/2, z-1/2'

loop_
_atom_site_type_symbol
_atom_site_label
_atom_site_fract_x
_atom_site_fract_y
_atom_site_fract_z
_atom_site_U_iso_or_equiv
_atom_site_adp_type
_atom_site_calc_flag
_atom_site_occupancy
I I1 0.04067(2) 0.30747(2) 0.19197(2) 0.02256(10) Uani d 1
O O1 0.4118(2) 0.0280(3) -0.29485(18) 0.0305(6) Uani d 1
O O2 0.5255(2) 0.2000(3) -0.1999(2) 0.0255(5) Uani d 1
N N1 0.2669(2) 0.1140(3) 0.1927(2) 0.0185(5) Uani d 1
N N2 0.1607(3) -0.2436(4) 0.1256(2) 0.0271(7) Uani d 1
N N3 0.4470(2) 0.1070(3) -0.2146(2) 0.0199(6) Uani d 1
C C1 0.2371(3) 0.0802(3) 0.2856(2) 0.0164(6) Uani d 1
C C2 0.1477(3) 0.1590(3) 0.3068(2) 0.0172(6) Uani d 1
C C3 0.1250(3) 0.1364(4) 0.4016(2) 0.0190(6) Uani d 1
H H3 0.0627 0.1891 0.4151 0.023 Uiso calc 1
C C4 0.1942(3) 0.0358(4) 0.4772(2) 0.0209(7) Uani d 1
H H4 0.1801 0.0208 0.5430 0.025 Uiso calc 1
C C5 0.2828(3) -0.0417(4) 0.4564(2) 0.0200(7) Uani d 1
H H5 0.3296 -0.1102 0.5083 0.024 Uiso calc 1
C C6 0.3052(3) -0.0219(4) 0.3611(3) 0.0199(7) Uani d 1
H H6 0.3662 -0.0770 0.3472 0.024 Uiso calc 1
C C7 0.2035(3) -0.1303(4) 0.1247(2) 0.0190(6) Uani d 1
C C8 0.2576(3) 0.0148(3) 0.1211(2) 0.0164(6) Uani d 1
C C9 0.3007(2) 0.0423(3) 0.0300(2) 0.0154(6) Uani d 1
C C10 0.2656(3) -0.0495(4) -0.0605(2) 0.0179(6) Uani d 1
H H10 0.2106 -0.1277 -0.0657 0.021 Uiso calc 1
C C11 0.3108(3) -0.0264(4) -0.1428(2) 0.0202(7) Uani d 1
H H11 0.2864 -0.0866 -0.2056 0.024 Uiso calc 1
C C12 0.3920(3) 0.0861(4) -0.1312(2) 0.0173(6) Uani d 1
C C13 0.4262(3) 0.1811(3) -0.0439(3) 0.0172(6) Uani d 1
H H13 0.4802 0.2599 -0.0399 0.021 Uiso calc 1
C C14 0.3799(3) 0.1588(3) 0.0377(2) 0.0180(6) Uani d 1
H H14 0.4020 0.2226 0.0986 0.022 Uiso calc 1

loop_
_atom_site_aniso_label
_atom_site_aniso_U_11
_atom_site_aniso_U_22
_atom_site_aniso_U_33
_atom_site_aniso_U_12
_atom_site_aniso_U_13
_atom_site_aniso_U_23
I1 0.02007(14) 0.02419(15) 0.02160(15) 0.00280(8) 0.00473(10) 0.00532(8)
O1 0.0444(15) 0.0318(14) 0.0182(12) -0.0017(12) 0.0143(11) -0.0027(10)
O2 0.0223(12) 0.0294(14) 0.0269(13) -0.0027(10) 0.0113(10) 0.0048(10)
N1 0.0215(12) 0.0176(14) 0.0178(13) -0.0002(11) 0.0087(10) 0.0004(11)
N2 0.0313(15) 0.0248(16) 0.0302(17) -0.0088(14) 0.0169(13) -0.0046(14)
N3 0.0247(13) 0.0194(15) 0.0169(12) 0.0068(11) 0.0087(10) 0.0045(11)
C1 0.0174(13) 0.0147(15) 0.0165(14) -0.0051(12) 0.0051(11) -0.0040(12)
C2 0.0181(14) 0.0161(15) 0.0158(15) -0.0007(12) 0.0038(12) 0.0008(12)
C3 0.0200(14) 0.0167(16) 0.0210(16) 0.0015(13) 0.0079(12) -0.0017(13)
C4 0.0261(16) 0.0195(16) 0.0173(15) -0.0023(13) 0.0074(13) -0.0011(13)
C5 0.0237(15) 0.0156(16) 0.0206(16) 0.0015(13) 0.0073(13) -0.0001(13)
C6 0.0211(15) 0.0165(16) 0.0230(16) 0.0024(13) 0.0089(12) -0.0020(13)
C7 0.0209(14) 0.0253(18) 0.0123(14) 0.0020(14) 0.0077(12) -0.0012(13)
C8 0.0167(13) 0.0142(15) 0.0170(15) 0.0025(12) 0.0041(11) 0.0024(12)
C9 0.0149(13) 0.0165(15) 0.0148(14) 0.0024(12) 0.0050(11) 0.0027(12)
C10 0.0189(14) 0.0153(16) 0.0189(15) -0.0034(12) 0.0057(12) -0.0031(12)
C11 0.0228(15) 0.0186(16) 0.0168(15) 0.0011(13) 0.0036(12) -0.0015(13)
C12 0.0180(13) 0.0188(16) 0.0159(14) 0.0061(12) 0.0068(11) 0.0054(12)
C13 0.0182(14) 0.0126(15) 0.0191(16) 0.0006(11) 0.0041(12) 0.0022(11)
C14 0.0223(15) 0.0163(16) 0.0144(15) -0.0001(12) 0.0051(12) -0.0003(12)

loop_
_atom_type_symbol
_atom_type_description
_atom_type_scat_dispersion_real
_atom_type_scat_dispersion_imag
_atom_type_scat_source
I I -0.4742 1.8119 'International Tables Vol C Tables 4.2.6.8 and 6.1.1.4'
O O 0.0106 0.0060 'International Tables Vol C Tables 4.2.6.8 and 6.1.1.4'
N N 0.0061 0.0033 'International Tables Vol C Tables 4.2.6.8 and 6.1.1.4'
C C 0.0033 0.0016 'International Tables Vol C Tables 4.2.6.8 and 6.1.1.4'
H H 0.0000 0.0000 'International Tables Vol C Tables 4.2.6.8 and 6.1.1.4'

loop_
_geom_angle_atom_site_label_1
_geom_angle_atom_site_label_2
_geom_angle_atom_site_label_3
_geom_angle
C8 N1 C1 120.2(3)
O2 N3 O1 123.6(3)
O2 N3 C12 118.8(3)
O1 N3 C12 117.5(3)
C2 C1 C6 119.7(3)
C2 C1 N1 120.0(3)
C6 C1 N1 120.0(3)
C3 C2 C1 120.6(3)
C3 C2 I1 119.3(2)
C1 C2 I1 120.1(2)
C2 C3 C4 119.5(3)
C2 C3 H3 120.2
C4 C3 H3 120.2
C5 C4 C3 119.9(3)
C5 C4 H4 120.1
C3 C4 H4 120.1
C4 C5 C6 121.2(3)
C4 C5 H5 119.4
C6 C5 H5 119.4
C5 C6 C1 119.1(3)
C5 C6 H6 120.4
C1 C6 H6 120.4
N2 C7 C8 178.9(3)
N1 C8 C7 121.9(3)
N1 C8 C9 121.1(3)
C7 C8 C9 117.0(3)
C14 C9 C10 120.5(3)
C14 C9 C8 118.8(3)
C10 C9 C8 120.6(3)
C11 C10 C9 119.9(3)
C11 C10 H10 120.0
C9 C10 H10 120.0
C12 C11 C10 118.2(3)
C12 C11 H11 120.9
C10 C11 H11 120.9
C11 C12 C13 123.1(3)
C11 C12 N3 119.2(3)
C13 C12 N3 117.6(3)
C12 C13 C14 118.5(3)
C12 C13 H13 120.7
C14 C13 H13 120.7
C13 C14 C9 119.6(3)
C13 C14 H14 120.2
C9 C14 H14 120.2

loop_
_geom_bond_atom_site_label_1
_geom_bond_atom_site_label_2
_geom_bond_distance
I1 C2 2.099(3)
O1 N3 1.226(3)
O2 N3 1.223(4)
N1 C8 1.279(4)
N1 C1 1.421(4)
N2 C7 1.144(4)
N3 C12 1.475(4)
C1 C2 1.390(4)
C1 C6 1.397(4)
C2 C3 1.383(4)
C3 C4 1.393(4)
C3 H3 0.9500
C4 C5 1.373(4)
C4 H4 0.9500
C5 C6 1.385(4)
C5 H5 0.9500
C6 H6 0.9500
C7 C8 1.466(4)
C8 C9 1.482(4)
C9 C14 1.395(4)
C9 C10 1.395(4)
C10 C11 1.384(4)
C10 H10 0.9500
C11 C12 1.376(4)
C11 H11 0.9500
C12 C13 1.381(4)
C13 C14 1.382(4)
C13 H13 0.9500
C14 H14 0.9500

loop_
_geom_hbond_atom_site_label_D
_geom_hbond_atom_site_label_H
_geom_hbond_atom_site_label_A
_geom_hbond_site_symmetry_A
_geom_hbond_distance_DH
_geom_hbond_distance_HA
_geom_hbond_distance_DA
_geom_hbond_angle_DHA
C3 H3 N2 2 0.95 2.61 3.485(4) 153

loop_
_geom_torsion_atom_site_label_1
_geom_torsion_atom_site_label_2
_geom_torsion_atom_site_label_3
_geom_torsion_atom_site_label_4
_geom_torsion
C8 N1 C1 C2 -120.1(3)
C8 N1 C1 C6 66.2(4)
C6 C1 C2 C3 -0.5(5)
N1 C1 C2 C3 -174.2(3)
C6 C1 C2 I1 -177.9(2)
N1 C1 C2 I1 8.4(4)
C1 C2 C3 C4 1.3(5)
I1 C2 C3 C4 178.7(2)
C2 C3 C4 C5 -1.0(5)
C3 C4 C5 C6 0.0(5)
C4 C5 C6 C1 0.7(5)
C2 C1 C6 C5 -0.5(5)
N1 C1 C6 C5 173.2(3)
C1 N1 C8 C7 7.3(4)
C1 N1 C8 C9 -173.1(3)
N1 C8 C9 C14 17.5(4)
C7 C8 C9 C14 -162.9(3)
N1 C8 C9 C10 -164.4(3)
C7 C8 C9 C10 15.2(4)
C14 C9 C10 C11 1.0(5)
C8 C9 C10 C11 -177.1(3)
C9 C10 C11 C12 1.3(5)
C10 C11 C12 C13 -3.1(5)
C10 C11 C12 N3 176.3(3)
O2 N3 C12 C11 -174.6(3)
O1 N3 C12 C11 4.5(4)
O2 N3 C12 C13 4.8(4)
O1 N3 C12 C13 -176.1(3)
C11 C12 C13 C14 2.4(5)
N3 C12 C13 C14 -176.9(3)
C12 C13 C14 C9 0.0(5)
C10 C9 C14 C13 -1.7(5)
C8 C9 C14 C13 176.5(3)

_cod_database_fobs_code 1542754
